data_7247397
loop_
_publ_author_name
'Mensah, Abraham'
'Chen, Wei-Min'
'Kweku, Ennin Vendish'
'Liu, Peng-Lai'
'Shao, Juan-Juan'
'Wang, Fang-Ming'
'Chen, Li-Zhuang'

_publ_section_title
;
 Realizing luminescent from cuprous iodide complexes with high quantum
 yields by introducing planar aromatic groups and modification with
 halogen atoms on the ligand
;
_journal_issue 40
_journal_name_full CrystEngComm
_journal_page_first 5722
_journal_page_last 5729
_journal_paper_doi 10.1039/D3CE00815K
_journal_volume 25
_journal_year 2023
_chemical_formula_moiety 'C26 H36 Cl2 Cu2 I4 N4'
_chemical_formula_sum 'C26 H36 Cl2 Cu2 I4 N4'
_chemical_formula_weight 1110.17
_space_group_crystal_system monoclinic
_space_group_IT_number 14
_space_group_name_Hall '-P 2ybc'
_space_group_name_H-M_alt 'P 1 21/c 1'
_atom_sites_solution_hydrogens geom
_atom_sites_solution_primary direct
_audit_creation_date 2022-05-13
_audit_creation_method
;
Olex2 1.2
(compiled 2017.03.28 svn.r3405 for OlexSys, GUI svn.r5337)
;
_audit_update_record
;
2022-12-14 deposited with the CCDC.	2023-09-11 downloaded from the CCDC.
;
_cell_angle_alpha 90
_cell_angle_beta 107.618(2)
_cell_angle_gamma 90
_cell_formula_units_Z 4
_cell_length_a 16.0480(5)
_cell_length_b 16.8794(5)
_cell_length_c 12.8451(4)
_cell_measurement_reflns_used 9906
_cell_measurement_temperature 296(2)
_cell_measurement_theta_max 54.204
_cell_measurement_theta_min 5.326
_cell_volume 3316.29(18)
_computing_cell_refinement 'SAINT V8.18C (?, 2016)'
_computing_data_reduction 'SAINT V8.18C (?, 2016)'
_computing_molecular_graphics 'Olex2 (Dolomanov et al., 2009)'
_computing_publication_material 'Olex2 (Dolomanov et al., 2009)'
_computing_structure_refinement 'ShelXL (Sheldrick, 2015)'
_computing_structure_solution 'SIR2004 (Burla et al., 2007)'
_diffrn_ambient_temperature 296.15
_diffrn_measured_fraction_theta_full 0.998
_diffrn_measured_fraction_theta_max 0.998
_diffrn_measurement_device_type 'Bruker APEX-II CCD'
_diffrn_measurement_method '\f and \w scans'
_diffrn_radiation_monochromator graphite
_diffrn_radiation_type MoK\a
_diffrn_radiation_wavelength 0.71073
_diffrn_reflns_av_R_equivalents 0.0838
_diffrn_reflns_av_unetI/netI 0.0487
_diffrn_reflns_Laue_measured_fraction_full 0.998
_diffrn_reflns_Laue_measured_fraction_max 0.998
_diffrn_reflns_limit_h_max 20
_diffrn_reflns_limit_h_min -20
_diffrn_reflns_limit_k_max 21
_diffrn_reflns_limit_k_min -21
_diffrn_reflns_limit_l_max 16
_diffrn_reflns_limit_l_min -16
_diffrn_reflns_number 59042
_diffrn_reflns_point_group_measured_fraction_full 0.998
_diffrn_reflns_point_group_measured_fraction_max 0.998
_diffrn_reflns_theta_full 25.242
_diffrn_reflns_theta_max 27.102
_diffrn_reflns_theta_min 2.663
_diffrn_standards_number 0
_exptl_absorpt_coefficient_mu 5.191
_exptl_absorpt_correction_type none
_exptl_crystal_colour colourless
_exptl_crystal_colour_primary colourless
_exptl_crystal_density_diffrn 2.224
_exptl_crystal_description needle
_exptl_crystal_F_000 2096
_refine_diff_density_max 0.796
_refine_diff_density_min -0.693
_refine_diff_density_rms 0.128
_refine_ls_extinction_method none
_refine_ls_goodness_of_fit_ref 1.010
_refine_ls_hydrogen_treatment constr
_refine_ls_matrix_type full
_refine_ls_number_parameters 343
_refine_ls_number_reflns 7302
_refine_ls_number_restraints 0
_refine_ls_restrained_S_all 1.010
_refine_ls_R_factor_all 0.0543
_refine_ls_R_factor_gt 0.0328
_refine_ls_shift/su_max 0.001
_refine_ls_shift/su_mean 0.000
_refine_ls_structure_factor_coef Fsqd
_refine_ls_weighting_details 'w=1/[\s^2^(Fo^2^)+(0.0286P)^2^+0.4139P] where P=(Fo^2^+2Fc^2^)/3'
_refine_ls_weighting_scheme calc
_refine_ls_wR_factor_gt 0.0616
_refine_ls_wR_factor_ref 0.0683
_reflns_Friedel_coverage 0.000
_reflns_number_gt 5601
_reflns_number_total 7302
_reflns_threshold_expression 'I > 2\s(I)'
_cod_data_source_file d3ce00815k2.cif
_cod_data_source_block 1_CCDC2
_cod_depositor_comments 'Adding full bibliography for 7247393--7247397.cif.'
_cod_original_cell_volume 3316.28(18)
_cod_database_code 7247397
_shelx_shelxl_version_number 2016/6
_shelx_space_group_comment
;
The symmetry employed for this shelxl refinement is uniquely defined
by the following loop, which should always be used as a source of
symmetry information in preference to the above space-group names.
They are only intended as comments.
;
_olex2_refinement_description
;
1. Fixed Uiso
 At 1.2 times of:
  All C(H) groups, All C(H,H) groups
2.a Secondary CH2 refined with riding coordinates:
 C6(H6A,H6B), C13(H13A,H13B), C15(H15A,H15B), C19(H19A,H19B), C25(H25A,H25B),
 C31(H31A,H31B), C1(H1A,H1B), C8(H8A,H8B), C11(H11A,H11B), C2(H2A,H2B), C3(H3A,
 H3B), C0AA(H0AA,H0AB), C2AA(H2AA,H2AB), C1AA(H1AA,H1AB)
2.b Aromatic/amide H refined with riding coordinates:
 C14(H14), C16(H16), C7(H7), C9(H9), C4(H4), C3AA(H3AA), C4AA(H4AA), C10(H10)
;
_olex2_submission_special_instructions 'No special instructions were received'

loop_
_space_group_symop_operation_xyz
'x, y, z'
'-x, y+1/2, -z+1/2'
'-x, -y, -z'
'x, -y-1/2, z-1/2'

loop_
_atom_site_label
_atom_site_type_symbol
_atom_site_fract_x
_atom_site_fract_y
_atom_site_fract_z
_atom_site_U_iso_or_equiv
_atom_site_adp_type
_atom_site_occupancy
_atom_site_site_symmetry_order
_atom_site_calc_flag
_atom_site_refinement_flags_posn
_atom_site_refinement_flags_adp
_atom_site_refinement_flags_occupancy
_atom_site_disorder_assembly
_atom_site_disorder_group
I1 I 0.04241(2) 0.36227(2) 0.37845(2) 0.02963(8) Uani 1 1 d . . . . .
I2 I -0.18601(2) 0.54603(2) 0.28757(2) 0.03412(8) Uani 1 1 d . . . . .
I3 I -0.08130(2) 0.41255(2) 0.05445(2) 0.03403(8) Uani 1 1 d . . . . .
I4 I 0.33294(2) 0.42736(2) 0.48173(3) 0.04073(9) Uani 1 1 d . . . . .
Cu5 Cu -0.05178(4) 0.47981(3) 0.24436(5) 0.03970(15) Uani 1 1 d . . . . .
Cu6 Cu 0.19306(4) 0.38273(3) 0.53088(5) 0.03580(14) Uani 1 1 d . . . . .
C6 C 0.2009(3) 0.6031(2) 0.3156(5) 0.0439(13) Uani 1 1 d . . . . .
H6A H 0.247672 0.578448 0.372664 0.053 Uiso 1 1 calc R . . . .
H6B H 0.223825 0.618176 0.256729 0.053 Uiso 1 1 calc R . . . .
N10 N 0.2578(2) 0.11157(17) 0.6279(3) 0.0222(7) Uani 1 1 d . . . . .
N11 N 0.2221(2) 0.25744(17) 0.5768(3) 0.0248(8) Uani 1 1 d . . . . .
C12 C 0.3541(3) -0.0112(2) 0.6357(4) 0.0284(10) Uani 1 1 d . . . . .
C13 C 0.1268(3) 0.5448(2) 0.2736(4) 0.0317(10) Uani 1 1 d . . . . .
H13A H 0.117057 0.536131 0.196209 0.038 Uiso 1 1 calc R . . . .
H13B H 0.143004 0.494514 0.310743 0.038 Uiso 1 1 calc R . . . .
C14 C 0.4135(3) -0.0859(3) 0.5150(4) 0.0382(11) Uani 1 1 d . . . . .
H14 H 0.406913 -0.109258 0.447423 0.046 Uiso 1 1 calc R . . . .
C15 C 0.2769(3) 0.0252(2) 0.6597(4) 0.0290(10) Uani 1 1 d . . . . .
H15A H 0.285346 0.020411 0.737464 0.035 Uiso 1 1 calc R . . . .
H15B H 0.225504 -0.005665 0.622392 0.035 Uiso 1 1 calc R . . . .
C16 C 0.3447(3) -0.0466(2) 0.5353(4) 0.0341(11) Uani 1 1 d . . . . .
H16 H 0.291205 -0.043704 0.480819 0.041 Uiso 1 1 calc R . . . .
C17 C 0.4917(3) -0.0898(2) 0.5961(4) 0.0356(11) Uani 1 1 d . . . . .
C19 C 0.3085(3) 0.2499(2) 0.6580(4) 0.0382(11) Uani 1 1 d . . . . .
H19A H 0.307660 0.275438 0.725299 0.046 Uiso 1 1 calc R . . . .
H19B H 0.351489 0.276756 0.631465 0.046 Uiso 1 1 calc R . . . .
N22 N 0.0454(2) 0.57311(18) 0.2909(3) 0.0253(8) Uani 1 1 d . . . . .
C25 C 0.1568(3) 0.2231(2) 0.6241(4) 0.0351(11) Uani 1 1 d . . . . .
H25A H 0.099996 0.222368 0.569087 0.042 Uiso 1 1 calc R . . . .
H25B H 0.152482 0.256065 0.684145 0.042 Uiso 1 1 calc R . . . .
C31 C 0.0221(3) 0.6488(2) 0.2311(4) 0.0329(10) Uani 1 1 d . . . . .
H31A H -0.030830 0.669707 0.242303 0.040 Uiso 1 1 calc R . . . .
H31B H 0.010650 0.639470 0.153494 0.040 Uiso 1 1 calc R . . . .
Cl2 Cl 0.57587(10) -0.14620(9) 0.57285(13) 0.0628(4) Uani 1 1 d . . . . .
N3 N 0.1690(2) 0.67491(18) 0.3597(3) 0.0271(8) Uani 1 1 d . . . . .
C1 C 0.3352(3) 0.1631(2) 0.6813(4) 0.0276(9) Uani 1 1 d . . . . .
H1A H 0.383066 0.150626 0.652730 0.033 Uiso 1 1 calc R . . . .
H1B H 0.354546 0.153810 0.759509 0.033 Uiso 1 1 calc R . . . .
C7 C 0.4355(3) -0.0157(2) 0.7152(4) 0.0347(11) Uani 1 1 d . . . . .
H7 H 0.443188 0.008619 0.782471 0.042 Uiso 1 1 calc R . . . .
C8 C 0.2332(3) 0.1222(2) 0.5060(3) 0.0270(9) Uani 1 1 d . . . . .
H8A H 0.179277 0.094116 0.470819 0.032 Uiso 1 1 calc R . . . .
H8B H 0.278785 0.100840 0.478731 0.032 Uiso 1 1 calc R . . . .
C9 C 0.5043(3) -0.0550(3) 0.6967(4) 0.0417(12) Uani 1 1 d . . . . .
H9 H 0.558098 -0.058078 0.750540 0.050 Uiso 1 1 calc R . . . .
C11 C 0.2215(3) 0.2110(2) 0.4803(4) 0.0320(10) Uani 1 1 d . . . . .
H11A H 0.268195 0.229273 0.452929 0.038 Uiso 1 1 calc R . . . .
H11B H 0.166490 0.219458 0.423534 0.038 Uiso 1 1 calc R . . . .
C2 C 0.1822(3) 0.1381(2) 0.6658(4) 0.0329(10) Uani 1 1 d . . . . .
H2A H 0.198767 0.137024 0.744942 0.039 Uiso 1 1 calc R . . . .
H2B H 0.132884 0.102798 0.637454 0.039 Uiso 1 1 calc R . . . .
C3 C 0.2424(3) 0.7351(3) 0.4059(4) 0.0409(12) Uani 1 1 d . . . . .
H3A H 0.217126 0.782024 0.427950 0.049 Uiso 1 1 calc R . . . .
H3B H 0.283169 0.712666 0.471081 0.049 Uiso 1 1 calc R . . . .
C18 C 0.2921(3) 0.7597(2) 0.3306(4) 0.0348(11) Uani 1 1 d . . . . .
C4 C 0.4163(3) 0.7433(3) 0.2618(5) 0.0486(14) Uani 1 1 d . . . . .
H4 H 0.465225 0.714771 0.259222 0.058 Uiso 1 1 calc R . . . .
C5 C 0.3917(3) 0.8121(3) 0.2008(4) 0.0426(12) Uani 1 1 d . . . . .
C3AA C 0.3208(3) 0.8555(3) 0.2059(4) 0.0414(12) Uani 1 1 d . . . . .
H3AA H 0.306467 0.902574 0.166880 0.050 Uiso 1 1 calc R . . . .
C0AA C 0.0964(3) 0.7098(2) 0.2705(4) 0.0422(12) Uani 1 1 d . . . . .
H0AA H 0.117624 0.724998 0.210212 0.051 Uiso 1 1 calc R . . . .
H0AB H 0.074597 0.756957 0.296807 0.051 Uiso 1 1 calc R . . . .
C2AA C 0.0610(3) 0.5891(3) 0.4082(4) 0.0341(11) Uani 1 1 d . . . . .
H2AA H 0.077240 0.540203 0.449100 0.041 Uiso 1 1 calc R . . . .
H2AB H 0.007635 0.608513 0.419715 0.041 Uiso 1 1 calc R . . . .
C4AA C 0.2710(3) 0.8288(2) 0.2696(4) 0.0376(11) Uani 1 1 d . . . . .
H4AA H 0.222196 0.857678 0.271701 0.045 Uiso 1 1 calc R . . . .
C10 C 0.3661(3) 0.7182(3) 0.3269(4) 0.0443(13) Uani 1 1 d . . . . .
H10 H 0.382298 0.672588 0.368842 0.053 Uiso 1 1 calc R . . . .
C1AA C 0.1333(4) 0.6499(3) 0.4499(4) 0.0548(15) Uani 1 1 d . . . . .
H1AA H 0.110412 0.695732 0.477673 0.066 Uiso 1 1 calc R . . . .
H1AB H 0.179839 0.627286 0.509268 0.066 Uiso 1 1 calc R . . . .
Cl1 Cl 0.45395(10) 0.84360(10) 0.11928(12) 0.0640(4) Uani 1 1 d . . . . .

loop_
_atom_site_aniso_label
_atom_site_aniso_U_11
_atom_site_aniso_U_22
_atom_site_aniso_U_33
_atom_site_aniso_U_23
_atom_site_aniso_U_13
_atom_site_aniso_U_12
I1 0.03279(18) 0.02658(13) 0.02479(15) 0.00140(11) 0.00163(12) -0.00057(12)
I2 0.03284(18) 0.03776(15) 0.03184(17) -0.00976(12) 0.00991(14) 0.00126(13)
I3 0.0402(2) 0.03764(15) 0.02296(16) 0.00117(12) 0.00757(14) 0.00283(13)
I4 0.0397(2) 0.05097(18) 0.03190(18) 0.00703(13) 0.01133(15) -0.00562(14)
Cu5 0.0407(4) 0.0382(3) 0.0409(4) -0.0090(3) 0.0134(3) -0.0032(3)
Cu6 0.0395(4) 0.0311(3) 0.0348(3) 0.0010(2) 0.0082(3) 0.0001(2)
C6 0.037(3) 0.024(2) 0.076(4) -0.007(2) 0.025(3) 0.005(2)
N10 0.025(2) 0.0196(15) 0.0217(18) 0.0004(13) 0.0065(15) -0.0009(14)
N11 0.029(2) 0.0222(16) 0.0229(18) -0.0001(13) 0.0072(16) 0.0003(14)
C12 0.036(3) 0.0201(18) 0.028(2) 0.0005(16) 0.007(2) -0.0038(18)
C13 0.034(3) 0.026(2) 0.040(3) -0.0021(18) 0.019(2) 0.0038(18)
C14 0.036(3) 0.042(3) 0.036(3) -0.008(2) 0.010(2) -0.003(2)
C15 0.034(3) 0.0225(19) 0.031(2) 0.0032(17) 0.010(2) -0.0009(18)
C16 0.028(3) 0.037(2) 0.031(3) -0.0041(19) 0.000(2) 0.002(2)
C17 0.029(3) 0.035(2) 0.045(3) 0.006(2) 0.014(2) 0.001(2)
C19 0.036(3) 0.029(2) 0.039(3) 0.0031(19) -0.005(2) -0.003(2)
N22 0.028(2) 0.0258(16) 0.0226(19) -0.0016(14) 0.0089(16) 0.0029(14)
C25 0.040(3) 0.028(2) 0.045(3) 0.004(2) 0.026(2) 0.005(2)
C31 0.029(3) 0.033(2) 0.032(3) 0.0025(18) 0.003(2) 0.0051(19)
Cl2 0.0416(9) 0.0758(9) 0.0764(11) 0.0074(8) 0.0258(8) 0.0203(7)
N3 0.026(2) 0.0235(16) 0.030(2) -0.0017(14) 0.0058(17) 0.0048(14)
C1 0.025(2) 0.028(2) 0.027(2) 0.0002(17) 0.0030(19) -0.0023(17)
C7 0.037(3) 0.031(2) 0.029(3) -0.0013(18) -0.002(2) 0.001(2)
C8 0.032(3) 0.030(2) 0.017(2) 0.0000(16) 0.0043(19) -0.0020(18)
C9 0.032(3) 0.044(3) 0.042(3) 0.004(2) 0.000(2) 0.002(2)
C11 0.039(3) 0.030(2) 0.027(2) 0.0032(17) 0.010(2) 0.0097(19)
C2 0.032(3) 0.034(2) 0.038(3) 0.0066(19) 0.020(2) 0.0041(19)
C3 0.037(3) 0.036(2) 0.043(3) -0.004(2) 0.003(2) -0.004(2)
C18 0.031(3) 0.027(2) 0.038(3) -0.0035(19) 0.000(2) -0.0006(19)
C4 0.032(3) 0.043(3) 0.068(4) -0.012(3) 0.010(3) 0.004(2)
C5 0.037(3) 0.050(3) 0.038(3) -0.013(2) 0.006(2) -0.014(2)
C3AA 0.041(3) 0.039(3) 0.038(3) -0.002(2) 0.002(2) -0.003(2)
C0AA 0.038(3) 0.027(2) 0.049(3) 0.005(2) -0.007(2) 0.001(2)
C2AA 0.041(3) 0.038(2) 0.027(2) -0.0068(19) 0.017(2) -0.005(2)
C4AA 0.031(3) 0.030(2) 0.043(3) -0.006(2) -0.001(2) 0.002(2)
C10 0.034(3) 0.035(2) 0.057(3) 0.002(2) 0.004(3) 0.002(2)
C1AA 0.057(4) 0.075(4) 0.031(3) -0.009(3) 0.012(3) -0.024(3)
Cl1 0.0501(9) 0.0900(10) 0.0506(9) -0.0054(8) 0.0134(7) -0.0182(8)

loop_
_atom_type_symbol
_atom_type_description
_atom_type_scat_dispersion_real
_atom_type_scat_dispersion_imag
_atom_type_scat_source
C C 0.0033 0.0016 'International Tables Vol C Tables 4.2.6.8 and 6.1.1.4'
H H 0.0000 0.0000 'International Tables Vol C Tables 4.2.6.8 and 6.1.1.4'
Cl Cl 0.1484 0.1585 'International Tables Vol C Tables 4.2.6.8 and 6.1.1.4'
Cu Cu 0.3201 1.2651 'International Tables Vol C Tables 4.2.6.8 and 6.1.1.4'
I I -0.4742 1.8119 'International Tables Vol C Tables 4.2.6.8 and 6.1.1.4'
N N 0.0061 0.0033 'International Tables Vol C Tables 4.2.6.8 and 6.1.1.4'

loop_
_geom_angle_atom_site_label_1
_geom_angle_atom_site_label_2
_geom_angle_atom_site_label_3
_geom_angle
_geom_angle_site_symmetry_1
_geom_angle_site_symmetry_3
_geom_angle_publ_flag
Cu6 I1 Cu5 125.180(19) . . ?
Cu5 I2 Cu6 129.25(2) . 3_566 ?
I2 Cu5 I1 120.18(2) . . ?
I3 Cu5 I1 100.46(2) . . ?
I3 Cu5 I2 117.06(3) . . ?
N22 Cu5 I1 97.91(9) . . ?
N22 Cu5 I2 101.53(9) . . ?
N22 Cu5 I3 119.13(9) . . ?
I1 Cu6 I2 116.02(2) . 3_566 ?
I4 Cu6 I1 121.29(2) . . ?
I4 Cu6 I2 110.41(2) . 3_566 ?
N11 Cu6 I1 98.33(9) . . ?
N11 Cu6 I2 105.10(9) . 3_566 ?
N11 Cu6 I4 102.32(9) . . ?
N3 C6 C13 109.9(4) . . ?
C1 N10 C15 111.2(3) . . ?
C1 N10 C8 109.1(3) . . ?
C1 N10 C2 108.4(3) . . ?
C8 N10 C15 111.2(3) . . ?
C8 N10 C2 108.5(3) . . ?
C2 N10 C15 108.3(3) . . ?
C19 N11 Cu6 110.5(2) . . ?
C19 N11 C25 108.0(3) . . ?
C25 N11 Cu6 111.5(2) . . ?
C11 N11 Cu6 109.8(2) . . ?
C11 N11 C19 108.5(3) . . ?
C11 N11 C25 108.3(3) . . ?
C16 C12 C15 120.2(4) . . ?
C16 C12 C7 118.2(4) . . ?
C7 C12 C15 121.4(4) . . ?
N22 C13 C6 112.0(3) . . ?
C17 C14 C16 118.8(4) . . ?
C12 C15 N10 116.7(3) . . ?
C14 C16 C12 120.9(4) . . ?
C14 C17 Cl2 118.3(4) . . ?
C14 C17 C9 122.2(4) . . ?
C9 C17 Cl2 119.4(4) . . ?
N11 C19 C1 111.8(3) . . ?
C13 N22 Cu5 108.7(2) . . ?
C13 N22 C31 107.4(3) . . ?
C13 N22 C2AA 109.2(3) . . ?
C31 N22 Cu5 115.8(3) . . ?
C2AA N22 Cu5 107.4(3) . . ?
C2AA N22 C31 108.1(3) . . ?
N11 C25 C2 111.2(3) . . ?
N22 C31 C0AA 111.0(3) . . ?
C6 N3 C3 112.0(3) . . ?
C6 N3 C1AA 108.6(4) . . ?
C0AA N3 C6 107.9(4) . . ?
C0AA N3 C3 111.5(3) . . ?
C0AA N3 C1AA 108.3(4) . . ?
C1AA N3 C3 108.4(3) . . ?
N10 C1 C19 108.7(3) . . ?
C9 C7 C12 121.6(4) . . ?
N10 C8 C11 108.4(3) . . ?
C7 C9 C17 118.2(5) . . ?
N11 C11 C8 111.9(3) . . ?
N10 C2 C25 108.6(3) . . ?
C18 C3 N3 115.7(4) . . ?
C4AA C18 C3 120.9(4) . . ?
C4AA C18 C10 118.0(5) . . ?
C10 C18 C3 120.8(4) . . ?
C5 C4 C10 118.5(5) . . ?
C4 C5 Cl1 118.7(4) . . ?
C3AA C5 C4 121.2(5) . . ?
C3AA C5 Cl1 120.1(4) . . ?
C5 C3AA C4AA 119.4(5) . . ?
N3 C0AA C31 109.6(3) . . ?
N22 C2AA C1AA 111.0(4) . . ?
C3AA C4AA C18 121.5(5) . . ?
C18 C10 C4 121.4(5) . . ?
N3 C1AA C2AA 110.3(4) . . ?

loop_
_geom_bond_atom_site_label_1
_geom_bond_atom_site_label_2
_geom_bond_distance
_geom_bond_site_symmetry_2
_geom_bond_publ_flag
I1 Cu5 2.7590(7) . ?
I1 Cu6 2.6330(7) . ?
I2 Cu5 2.6310(7) . ?
I2 Cu6 2.6564(6) 3_566 ?
I3 Cu5 2.6009(6) . ?
I4 Cu6 2.6197(7) . ?
Cu5 N22 2.170(3) . ?
Cu6 N11 2.207(3) . ?
C6 C13 1.511(6) . ?
C6 N3 1.493(5) . ?
N10 C15 1.520(5) . ?
N10 C1 1.501(5) . ?
N10 C8 1.505(5) . ?
N10 C2 1.506(5) . ?
N11 C19 1.467(6) . ?
N11 C25 1.478(5) . ?
N11 C11 1.464(5) . ?
C12 C15 1.497(6) . ?
C12 C16 1.388(6) . ?
C12 C7 1.395(6) . ?
C13 N22 1.468(5) . ?
C14 C16 1.379(6) . ?
C14 C17 1.369(7) . ?
C17 Cl2 1.750(5) . ?
C17 C9 1.378(7) . ?
C19 C1 1.530(5) . ?
N22 C31 1.479(5) . ?
N22 C2AA 1.476(5) . ?
C25 C2 1.542(5) . ?
C31 C0AA 1.541(6) . ?
N3 C3 1.532(6) . ?
N3 C0AA 1.486(6) . ?
N3 C1AA 1.499(6) . ?
C7 C9 1.370(6) . ?
C8 C11 1.535(5) . ?
C3 C18 1.489(7) . ?
C18 C4AA 1.387(6) . ?
C18 C10 1.392(7) . ?
C4 C5 1.389(7) . ?
C4 C10 1.392(7) . ?
C5 C3AA 1.372(7) . ?
C5 Cl1 1.735(5) . ?
C3AA C4AA 1.382(7) . ?
C2AA C1AA 1.520(7) . ?
